data_4328163
loop_
_publ_author_name
'Henno J. Gericke'
'Alfred J. Muller'
'Jannie C. Swarts'

_publ_contact_author_address
;
Department of Chemistry
University of the Free State
P.O. Box 339
Bloemfontein
9300
South Africa
;
_publ_contact_author_email swartsjc@ufs.ac.za
_publ_contact_author_fax '+27-51-444 6384'
_publ_contact_author_name 'Jannie C. Swarts'
_publ_contact_author_phone '+27-51-401 2781'
_publ_section_title
;
 Electrochemical Illumination of Intramolecular Communication in
 Ferrocene-Containing tris-\b-Diketonato Aluminum(III) Complexes;
 Cytotoxicity of Al(FcCOCHCOCF3)3
;
_journal_name_full 'Inorganic Chemistry'
_journal_page_first 1552
_journal_page_last 1561
_journal_paper_doi 10.1021/ic201849u
_journal_volume 51
_journal_year 2012
_chemical_absolute_configuration ad
_chemical_formula_moiety 'C42 H30 Al F9 Fe3 O6'
_chemical_formula_sum 'C42 H30 Al F9 Fe3 O6'
_chemical_formula_weight 996.19
_space_group_IT_number 19
_symmetry_cell_setting orthorhombic
_symmetry_space_group_name_Hall 'P 2ac 2ab'
_symmetry_space_group_name_H-M 'P 21 21 21'
_audit_conform_dict_location ftp://ftp.iucr.org/pub/cif_core.dic
_audit_conform_dict_name cif_core.dic
_audit_conform_dict_version 2.3
_audit_creation_date 2008-10-09T09:04:20-00:00
_audit_creation_method 'WinGX routine CIF_UPDATE'
_cell_angle_alpha 90
_cell_angle_beta 90
_cell_angle_gamma 90
_cell_formula_units_Z 4
_cell_length_a 10.3997(9)
_cell_length_b 19.858(2)
_cell_length_c 20.508(2)
_cell_measurement_reflns_used 6948
_cell_measurement_temperature 100(2)
_cell_measurement_theta_max 25.39
_cell_measurement_theta_min 2.79
_cell_volume 4235.3(7)
_computing_cell_refinement 'SAINT-Plus (Bruker, 2004)'
_computing_data_collection 'Apex2 (Bruker, 2005)'
_computing_data_reduction 'SAINT-Plus and XPREP (Bruker, 2004)'
_computing_molecular_graphics 'DIAMOND (Brandenburg & Putz, 2005)'
_computing_publication_material 'WinGX (Farrugia, 1999)'
_computing_structure_refinement 'SHELXL-97 (Sheldrick, 1997)'
_computing_structure_solution 'SIR97 (Altomare et al., 1999)'
_diffrn_ambient_temperature 100(2)
_diffrn_detector_area_resol_mean 8.4
_diffrn_measured_fraction_theta_full 0.999
_diffrn_measured_fraction_theta_max 0.999
_diffrn_measurement_device_type
;
        Bruker X8 ApexII 4K Kappa CCD
;
_diffrn_measurement_method \f
_diffrn_radiation_monochromator graphite
_diffrn_radiation_type MoK\a
_diffrn_radiation_wavelength 0.71073
_diffrn_reflns_av_R_equivalents 0.0642
_diffrn_reflns_limit_h_max 13
_diffrn_reflns_limit_h_min -13
_diffrn_reflns_limit_k_max 26
_diffrn_reflns_limit_k_min -26
_diffrn_reflns_limit_l_max 27
_diffrn_reflns_limit_l_min -26
_diffrn_reflns_number 40148
_diffrn_reflns_theta_full 28.29
_diffrn_reflns_theta_max 28.29
_diffrn_reflns_theta_min 1.43
_diffrn_source 'fine-focus sealed tube'
_diffrn_standards_decay_% 0
_diffrn_standards_interval_count 0
_diffrn_standards_interval_time 0
_diffrn_standards_number 0
_exptl_absorpt_coefficient_mu 1.12
_exptl_absorpt_correction_T_max 0.9358
_exptl_absorpt_correction_T_min 0.5677
_exptl_absorpt_correction_type multi-scan
_exptl_absorpt_process_details
;
        SADABS (Bruker, 2004)
;
_exptl_crystal_colour black
_exptl_crystal_density_diffrn 1.562
_exptl_crystal_description needle
_exptl_crystal_F_000 2008
_exptl_crystal_size_max 0.57
_exptl_crystal_size_mid 0.09
_exptl_crystal_size_min 0.06
_platon_squeeze_details
;
;
_refine_diff_density_max 1.565
_refine_diff_density_min -0.535
_refine_diff_density_rms 0.101
_refine_ls_abs_structure_details 'Flack H D (1983), Acta Cryst. A39, 876-881, 4697 Friedel pairs'
_refine_ls_abs_structure_Flack 0.035(17)
_refine_ls_extinction_method none
_refine_ls_goodness_of_fit_ref 0.983
_refine_ls_hydrogen_treatment constr
_refine_ls_matrix_type full
_refine_ls_number_parameters 551
_refine_ls_number_reflns 10516
_refine_ls_number_restraints 0
_refine_ls_restrained_S_all 0.983
_refine_ls_R_factor_gt 0.0587
_refine_ls_shift/su_max 0.001
_refine_ls_shift/su_mean 0
_refine_ls_structure_factor_coef Fsqd
_refine_ls_weighting_details 'calc w=1/[\s^2^(Fo^2^)+(0.0830P)^2^+0.0000P] where P=(Fo^2^+2Fc^2^)/3'
_refine_ls_weighting_scheme calc
_refine_ls_wR_factor_ref 0.1501
_reflns_number_gt 7256
_reflns_number_total 10516
_reflns_threshold_expression >2sigma(I)
_cod_data_source_file ic201849u_si_003.cif
_cod_data_source_block 8fhg1_0m
_cod_original_cell_volume 4235.2(7)
_cod_database_code 4328163

loop_
_symmetry_equiv_pos_as_xyz
'x, y, z'
'-x+1/2, -y, z+1/2'
'-x, y+1/2, -z+1/2'
'x+1/2, -y+1/2, -z'

loop_
_atom_site_label
_atom_site_type_symbol
_atom_site_fract_x
_atom_site_fract_y
_atom_site_fract_z
_atom_site_U_iso_or_equiv
_atom_site_adp_type
_atom_site_occupancy
_atom_site_calc_flag
_atom_site_refinement_flags
Al Al 0.34820(14) 0.97787(7) 0.35449(7) 0.0296(3) Uani 1 d .
O1 O 0.3809(3) 1.07139(16) 0.35005(15) 0.0341(8) Uani 1 d .
O2 O 0.4291(3) 0.96351(16) 0.27314(15) 0.0307(7) Uani 1 d .
F1 F 0.6692(4) 1.01627(16) 0.16601(16) 0.0617(10) Uani 1 d .
F2 F 0.5143(3) 0.94603(15) 0.14795(14) 0.0469(8) Uani 1 d .
F3 F 0.6620(3) 0.92399(15) 0.21807(17) 0.0514(8) Uani 1 d .
C001 C 0.5878(5) 0.9740(3) 0.1940(3) 0.0382(12) Uani 1 d .
C002 C 0.5092(5) 1.0057(3) 0.2483(2) 0.0315(11) Uani 1 d .
C003 C 0.5279(5) 1.0722(2) 0.2641(2) 0.0349(11) Uani 1 d .
H003 H 0.5908 1.0973 0.2409 0.042 Uiso 1 calc R
C004 C 0.4570(5) 1.1043(3) 0.3135(2) 0.0323(11) Uani 1 d .
Fe1 Fe 0.35812(6) 1.23677(3) 0.26934(3) 0.03081(17) Uani 1 d .
C11 C 0.4686(4) 1.1764(2) 0.3228(2) 0.0278(10) Uani 1 d .
C12 C 0.3880(5) 1.2157(3) 0.3654(2) 0.0362(12) Uani 1 d .
H12 H 0.3264 1.1992 0.3957 0.043 Uiso 1 calc R
C13 C 0.4187(5) 1.2836(2) 0.3532(2) 0.0343(11) Uani 1 d .
H13 H 0.3806 1.3211 0.3746 0.041 Uiso 1 calc R
C14 C 0.5138(5) 1.2878(3) 0.3048(2) 0.0332(11) Uani 1 d .
H14 H 0.5495 1.328 0.2874 0.04 Uiso 1 calc R
C15 C 0.5463(4) 1.2221(2) 0.2869(2) 0.0295(10) Uani 1 d .
H15 H 0.6098 1.21 0.2557 0.035 Uiso 1 calc R
C21 C 0.2443(6) 1.1788(3) 0.2117(3) 0.0478(15) Uani 1 d .
H21 H 0.2396 1.131 0.2117 0.057 Uiso 1 calc R
C22 C 0.1713(5) 1.2198(3) 0.2497(3) 0.0530(16) Uani 1 d .
H22 H 0.1094 1.2058 0.281 0.064 Uiso 1 calc R
C23 C 0.2038(5) 1.2872(3) 0.2344(3) 0.0507(15) Uani 1 d .
H23 H 0.1663 1.3264 0.253 0.061 Uiso 1 calc R
C24 C 0.3013(6) 1.2861(3) 0.1867(3) 0.0469(14) Uani 1 d .
H24 H 0.3418 1.3241 0.1675 0.056 Uiso 1 calc R
C25 C 0.3277(5) 1.2170(3) 0.1726(3) 0.0458(14) Uani 1 d .
H25 H 0.3896 1.2001 0.1427 0.055 Uiso 1 calc R
O3 O 0.1895(3) 0.99254(18) 0.31383(16) 0.0363(8) Uani 1 d .
O4 O 0.3182(3) 0.88526(16) 0.35928(16) 0.0335(8) Uani 1 d .
F4 F 0.0648(3) 1.02622(17) 0.20365(15) 0.0538(9) Uani 1 d .
F5 F -0.0333(3) 0.93204(18) 0.20133(16) 0.0555(9) Uani 1 d .
F6 F -0.0717(3) 1.0038(2) 0.27747(18) 0.0769(13) Uani 1 d .
C005 C 0.0219(5) 0.9774(3) 0.2419(3) 0.0411(13) Uani 1 d .
C006 C 0.1274(4) 0.9468(2) 0.2836(2) 0.0289(10) Uani 1 d .
C007 C 0.1407(4) 0.8797(3) 0.2876(2) 0.0320(11) Uani 1 d .
H007 H 0.0861 0.8518 0.2621 0.038 Uiso 1 calc R
C008 C 0.2354(4) 0.8486(2) 0.3295(2) 0.0266(10) Uani 1 d .
Fe2 Fe 0.14715(6) 0.73012(3) 0.41144(3) 0.02610(16) Uani 1 d .
C31 C 0.2427(4) 0.7776(2) 0.3383(2) 0.0254(10) Uani 1 d .
C32 C 0.1588(4) 0.7259(2) 0.3129(2) 0.0296(10) Uani 1 d .
H32 H 0.09 0.7328 0.2831 0.036 Uiso 1 calc R
C33 C 0.1963(5) 0.6633(3) 0.3397(2) 0.0350(11) Uani 1 d .
H33 H 0.1575 0.6208 0.3312 0.042 Uiso 1 calc R
C34 C 0.3031(4) 0.6754(3) 0.3820(2) 0.0339(11) Uani 1 d .
H34 H 0.3476 0.642 0.4063 0.041 Uiso 1 calc R
C35 C 0.3316(4) 0.7445(2) 0.3819(2) 0.0261(10) Uani 1 d .
H35 H 0.3978 0.7658 0.4062 0.031 Uiso 1 calc R
C41 C 0.0378(6) 0.7993(3) 0.4595(3) 0.0502(16) Uani 1 d .
H41 H 0.0283 0.8454 0.4481 0.06 Uiso 1 calc R
C42 C -0.0406(5) 0.7446(4) 0.4361(3) 0.061(2) Uani 1 d .
H42 H -0.1108 0.7476 0.4066 0.074 Uiso 1 calc R
C43 C 0.0082(6) 0.6852(3) 0.4661(3) 0.0528(17) Uani 1 d .
H43 H -0.025 0.641 0.4604 0.063 Uiso 1 calc R
C44 C 0.1142(5) 0.7028(3) 0.5058(2) 0.0418(14) Uani 1 d .
H44 H 0.1653 0.6727 0.5306 0.05 Uiso 1 calc R
C45 C 0.1303(5) 0.7730(3) 0.5019(2) 0.0455(14) Uani 1 d .
H45 H 0.1938 0.7984 0.5243 0.055 Uiso 1 calc R
O5 O 0.2778(3) 0.99050(18) 0.43692(16) 0.0360(8) Uani 1 d .
O6 O 0.5138(3) 0.96344(17) 0.39171(15) 0.0280(7) Uani 1 d .
F7 F 0.1660(3) 1.0661(2) 0.53109(18) 0.0749(12) Uani 1 d .
F8 F 0.1929(4) 0.9674(3) 0.56693(19) 0.0858(14) Uani 1 d .
F9 F 0.3178(3) 1.0483(3) 0.59694(18) 0.115(2) Uani 1 d .
C009 C 0.2560(5) 1.0223(4) 0.5480(3) 0.0579(18) Uani 1 d .
C010 C 0.3402(5) 1.0044(3) 0.4895(2) 0.0420(13) Uani 1 d .
C011 C 0.4696(5) 1.0033(3) 0.4978(3) 0.0468(15) Uani 1 d .
H011 H 0.505 1.0181 0.5381 0.056 Uiso 1 calc R
C012 C 0.5529(4) 0.9806(3) 0.4482(2) 0.0344(12) Uani 1 d .
Fe3 Fe 0.81242(7) 1.05415(4) 0.45157(4) 0.0404(2) Uani 1 d .
C51 C 0.6920(5) 0.9741(3) 0.4586(3) 0.0385(12) Uani 1 d .
C52 C 0.7586(5) 0.9838(3) 0.5182(3) 0.0477(15) Uani 1 d .
H52 H 0.7212 0.9933 0.5595 0.057 Uiso 1 calc R
C53 C 0.8913(5) 0.9769(3) 0.5046(3) 0.0434(14) Uani 1 d .
H53 H 0.9588 0.9791 0.5357 0.052 Uiso 1 calc R
C54 C 0.9063(5) 0.9664(3) 0.4384(3) 0.0405(13) Uani 1 d .
H54 H 0.9859 0.9621 0.4161 0.049 Uiso 1 calc R
C55 C 0.7842(5) 0.9632(3) 0.4097(3) 0.0385(12) Uani 1 d .
H55 H 0.7669 0.955 0.3649 0.046 Uiso 1 calc R
C61 C 0.7112(7) 1.1409(3) 0.4300(3) 0.066(2) Uani 1 d .
H61 H 0.6208 1.1449 0.4244 0.08 Uiso 1 calc R
C62 C 0.7774(7) 1.1487(3) 0.4884(3) 0.069(2) Uani 1 d .
H62 H 0.7397 1.1588 0.5295 0.082 Uiso 1 calc R
C63 C 0.9104(7) 1.1390(3) 0.4766(4) 0.0632(19) Uani 1 d .
H63 H 0.9766 1.1418 0.5084 0.076 Uiso 1 calc R
C64 C 0.9280(6) 1.1247(3) 0.4096(4) 0.0633(18) Uani 1 d .
H64 H 1.0073 1.116 0.3882 0.076 Uiso 1 calc R
C65 C 0.8019(7) 1.1259(3) 0.3800(3) 0.0589(17) Uani 1 d .
H65 H 0.7829 1.1181 0.3353 0.071 Uiso 1 calc R

loop_
_atom_site_aniso_label
_atom_site_aniso_U_11
_atom_site_aniso_U_22
_atom_site_aniso_U_33
_atom_site_aniso_U_23
_atom_site_aniso_U_13
_atom_site_aniso_U_12
Al 0.0292(7) 0.0287(7) 0.0311(7) 0.0067(6) -0.0091(6) -0.0063(6)
O1 0.0363(18) 0.0321(19) 0.0340(17) 0.0079(14) -0.0024(15) -0.0091(14)
O2 0.0433(19) 0.0224(17) 0.0264(16) 0.0051(13) -0.0038(15) -0.0097(15)
F1 0.090(3) 0.0401(19) 0.0548(19) -0.0109(15) 0.037(2) -0.0134(19)
F2 0.071(2) 0.0315(17) 0.0378(16) -0.0034(14) -0.0104(15) 0.0021(15)
F3 0.0489(18) 0.0332(17) 0.072(2) 0.0001(15) -0.0035(17) 0.0059(15)
C001 0.044(3) 0.023(3) 0.047(3) 0.008(2) 0.002(2) -0.005(2)
C002 0.037(3) 0.031(3) 0.027(2) 0.001(2) -0.006(2) -0.002(2)
C003 0.041(3) 0.031(3) 0.032(3) 0.008(2) -0.002(2) -0.003(2)
C004 0.032(3) 0.034(3) 0.030(2) 0.005(2) -0.013(2) 0.003(2)
Fe1 0.0309(4) 0.0284(4) 0.0331(4) 0.0022(3) -0.0071(3) 0.0027(3)
C11 0.027(2) 0.022(2) 0.034(2) 0.0000(19) -0.010(2) 0.0009(19)
C12 0.038(3) 0.041(3) 0.030(2) 0.004(2) 0.000(2) -0.001(2)
C13 0.049(3) 0.021(3) 0.033(3) 0.001(2) 0.001(2) 0.004(2)
C14 0.033(3) 0.032(3) 0.035(3) 0.004(2) -0.004(2) -0.003(2)
C15 0.033(2) 0.025(3) 0.031(2) 0.0029(19) -0.004(2) -0.001(2)
C21 0.048(3) 0.038(3) 0.058(4) 0.004(3) -0.026(3) -0.005(3)
C22 0.036(3) 0.065(4) 0.059(4) 0.012(3) -0.019(3) -0.002(3)
C23 0.040(3) 0.050(4) 0.062(4) -0.002(3) -0.026(3) 0.016(3)
C24 0.051(3) 0.049(4) 0.041(3) 0.016(3) -0.017(3) -0.007(3)
C25 0.047(3) 0.055(4) 0.036(3) -0.002(2) -0.018(3) 0.003(3)
O3 0.0345(18) 0.035(2) 0.0392(19) 0.0073(15) -0.0120(16) -0.0076(16)
O4 0.0266(16) 0.0340(18) 0.0399(18) 0.0089(15) -0.0124(15) -0.0114(14)
F4 0.059(2) 0.053(2) 0.0489(18) 0.0190(16) -0.0204(17) -0.0108(17)
F5 0.0522(19) 0.057(2) 0.058(2) 0.0143(17) -0.0298(17) -0.0081(17)
F6 0.050(2) 0.126(4) 0.054(2) 0.012(2) 0.0038(18) 0.039(2)
C005 0.039(3) 0.046(3) 0.039(3) 0.009(3) -0.003(2) -0.007(3)
C006 0.031(2) 0.033(3) 0.023(2) 0.0088(19) 0.0006(19) -0.002(2)
C007 0.023(2) 0.045(3) 0.029(2) 0.005(2) -0.006(2) -0.013(2)
C008 0.022(2) 0.034(3) 0.024(2) 0.0035(19) 0.0042(18) -0.0033(19)
Fe2 0.0212(3) 0.0299(4) 0.0272(3) 0.0049(3) 0.0018(3) -0.0014(3)
C31 0.027(2) 0.029(3) 0.020(2) 0.0029(18) 0.0056(18) -0.0047(19)
C32 0.028(2) 0.037(3) 0.024(2) -0.0045(19) -0.0036(19) -0.005(2)
C33 0.036(3) 0.025(3) 0.044(3) -0.002(2) 0.003(2) -0.007(2)
C34 0.026(2) 0.033(3) 0.043(3) 0.005(2) 0.002(2) 0.006(2)
C35 0.024(2) 0.028(2) 0.026(2) -0.0009(17) 0.0030(18) 0.0003(18)
C41 0.056(4) 0.054(4) 0.041(3) 0.013(3) 0.029(3) 0.025(3)
C42 0.023(3) 0.127(7) 0.034(3) 0.005(3) 0.007(2) 0.009(3)
C43 0.047(3) 0.053(4) 0.058(4) -0.006(3) 0.028(3) -0.023(3)
C44 0.041(3) 0.059(4) 0.025(3) 0.015(2) 0.007(2) 0.007(3)
C45 0.039(3) 0.065(4) 0.033(3) -0.004(3) 0.010(2) 0.003(3)
O5 0.0258(16) 0.043(2) 0.0388(19) 0.0121(16) -0.0070(15) -0.0047(15)
O6 0.0224(15) 0.0323(19) 0.0294(17) 0.0061(14) -0.0020(13) -0.0070(14)
F7 0.044(2) 0.114(3) 0.066(2) -0.009(2) 0.0046(18) 0.021(2)
F8 0.049(2) 0.133(4) 0.075(3) 0.036(3) 0.027(2) 0.011(2)
F9 0.041(2) 0.263(7) 0.042(2) -0.045(3) -0.0054(18) 0.024(3)
C009 0.030(3) 0.106(6) 0.038(3) 0.017(4) 0.002(3) 0.007(3)
C010 0.025(3) 0.062(4) 0.039(3) 0.008(2) 0.008(2) -0.001(3)
C011 0.030(3) 0.077(4) 0.033(3) 0.010(3) -0.003(2) -0.005(3)
C012 0.025(2) 0.046(3) 0.032(3) 0.014(2) 0.004(2) -0.004(2)
Fe3 0.0310(4) 0.0455(5) 0.0448(4) 0.0035(4) -0.0132(3) 0.0000(3)
C51 0.031(2) 0.044(3) 0.041(3) 0.008(2) 0.005(2) 0.004(2)
C52 0.025(3) 0.079(5) 0.039(3) 0.011(3) -0.004(2) 0.004(3)
C53 0.025(3) 0.058(4) 0.047(3) 0.017(3) -0.005(2) 0.001(2)
C54 0.029(2) 0.044(3) 0.048(3) 0.014(3) 0.002(2) -0.001(2)
C55 0.043(3) 0.044(3) 0.029(2) 0.009(2) -0.002(2) -0.002(2)
C61 0.083(5) 0.044(4) 0.072(5) -0.010(3) -0.045(4) 0.009(4)
C62 0.079(5) 0.063(5) 0.064(4) -0.021(4) -0.037(4) 0.027(4)
C63 0.061(4) 0.040(4) 0.089(5) -0.013(3) -0.035(4) -0.003(3)
C64 0.050(4) 0.046(4) 0.094(5) 0.012(4) -0.001(4) -0.009(3)
C65 0.080(5) 0.035(3) 0.062(4) 0.015(3) -0.020(4) -0.012(3)

loop_
_atom_type_symbol
_atom_type_description
_atom_type_scat_dispersion_real
_atom_type_scat_dispersion_imag
_atom_type_scat_source
C C 0.0033 0.0016 'International Tables Vol C Tables 4.2.6.8 and 6.1.1.4'
H H 0 0 'International Tables Vol C Tables 4.2.6.8 and 6.1.1.4'
O O 0.0106 0.006 'International Tables Vol C Tables 4.2.6.8 and 6.1.1.4'
Al Al 0.0645 0.0514 'International Tables Vol C Tables 4.2.6.8 and 6.1.1.4'
Fe Fe 0.3463 0.8444 'International Tables Vol C Tables 4.2.6.8 and 6.1.1.4'
F F 0.0171 0.0103 'International Tables Vol C Tables 4.2.6.8 and 6.1.1.4'

loop_
_geom_angle_atom_site_label_1
_geom_angle_atom_site_label_2
_geom_angle_atom_site_label_3
_geom_angle
O5 Al O4 91.10(16)
O5 Al O3 92.11(16)
O4 Al O3 91.68(15)
O5 Al O2 176.56(16)
O4 Al O2 88.42(15)
O3 Al O2 91.31(15)
O5 Al O1 88.98(16)
O4 Al O1 179.21(17)
O3 Al O1 89.10(16)
O2 Al O1 91.46(15)
O5 Al O6 90.69(14)
O4 Al O6 88.97(15)
O3 Al O6 177.12(16)
O2 Al O6 85.90(15)
O1 Al O6 90.24(15)
C004 O1 Al 130.2(3)
C002 O2 Al 122.7(3)
F1 C001 F2 108.8(4)
F1 C001 F3 105.0(4)
F2 C001 F3 106.2(4)
F1 C001 C002 113.6(4)
F2 C001 C002 112.5(4)
F3 C001 C002 110.2(4)
O2 C002 C003 128.6(5)
O2 C002 C001 111.7(4)
C003 C002 C001 119.7(5)
C002 C003 C004 122.1(5)
C002 C003 H003 118.9
C004 C003 H003 118.9
O1 C004 C003 121.3(5)
O1 C004 C11 118.8(4)
C003 C004 C11 120.0(5)
C15 C11 C12 107.3(4)
C15 C11 C004 127.6(4)
C12 C11 C004 124.6(4)
C13 C12 C11 106.2(4)
C13 C12 H12 126.9
C11 C12 H12 126.9
C14 C13 C12 110.0(4)
C14 C13 H13 125
C12 C13 H13 125
C15 C14 C13 107.6(4)
C15 C14 H14 126.2
C13 C14 H14 126.2
C14 C15 C11 108.8(4)
C14 C15 H15 125.6
C11 C15 H15 125.6
C22 C21 C25 110.5(6)
C22 C21 H21 124.8
C25 C21 H21 124.8
C21 C22 C23 107.8(6)
C21 C22 H22 126.1
C23 C22 H22 126.1
C24 C23 C22 108.1(5)
C24 C23 H23 125.9
C22 C23 H23 125.9
C23 C24 C25 107.1(5)
C23 C24 H24 126.5
C25 C24 H24 126.5
C21 C25 C24 106.5(5)
C21 C25 H25 126.8
C24 C25 H25 126.8
C006 O3 Al 123.5(3)
C008 O4 Al 130.3(3)
F4 C005 F6 106.4(5)
F4 C005 F5 105.4(4)
F6 C005 F5 106.8(4)
F4 C005 C006 112.6(4)
F6 C005 C006 112.3(4)
F5 C005 C006 112.8(5)
O3 C006 C007 128.7(4)
O3 C006 C005 110.8(4)
C007 C006 C005 120.4(4)
C006 C007 C008 122.0(4)
C006 C007 H007 119
C008 C007 H007 119
O4 C008 C31 117.8(4)
O4 C008 C007 119.9(4)
C31 C008 C007 122.3(4)
C008 C31 C35 124.3(4)
C008 C31 C32 128.8(4)
C35 C31 C32 106.6(4)
C33 C32 C31 108.5(4)
C33 C32 H32 125.7
C31 C32 H32 125.7
C32 C33 C34 107.6(4)
C32 C33 H33 126.2
C34 C33 H33 126.2
C35 C34 C33 109.1(4)
C35 C34 H34 125.4
C33 C34 H34 125.4
C34 C35 C31 108.1(4)
C34 C35 H35 125.9
C31 C35 H35 125.9
C45 C41 C42 108.4(6)
C45 C41 H41 125.8
C42 C41 H41 125.8
C43 C42 C41 106.2(5)
C43 C42 H42 126.9
C41 C42 H42 126.9
C44 C43 C42 108.7(5)
C44 C43 H43 125.6
C42 C43 H43 125.6
C45 C44 C43 107.8(5)
C45 C44 H44 126.1
C43 C44 H44 126.1
C41 C45 C44 108.8(5)
C41 C45 H45 125.6
C44 C45 H45 125.6
C010 O5 Al 126.3(3)
C012 O6 Al 127.8(3)
F9 C009 F7 106.9(6)
F9 C009 F8 110.1(5)
F7 C009 F8 105.4(5)
F9 C009 C010 114.5(5)
F7 C009 C010 110.7(5)
F8 C009 C010 108.8(6)
O5 C010 C011 126.9(5)
O5 C010 C009 114.7(4)
C011 C010 C009 118.3(5)
C010 C011 C012 121.6(5)
C010 C011 H011 119.2
C012 C011 H011 119.2
O6 C012 C011 123.0(4)
O6 C012 C51 115.1(5)
C011 C012 C51 121.8(5)
C55 C51 C52 107.6(4)
C55 C51 C012 125.6(5)
C52 C51 C012 126.5(5)
C53 C52 C51 107.0(5)
C53 C52 H52 126.5
C51 C52 H52 126.5
C54 C53 C52 108.6(5)
C54 C53 H53 125.7
C52 C53 H53 125.7
C53 C54 C55 108.5(5)
C53 C54 H54 125.7
C55 C54 H54 125.7
C54 C55 C51 108.2(5)
C54 C55 H55 125.9
C51 C55 H55 125.9
C62 C61 C65 108.4(6)
C62 C61 H61 125.8
C65 C61 H61 125.8
C61 C62 C63 108.8(7)
C61 C62 H62 125.6
C63 C62 H62 125.6
C64 C63 C62 108.6(6)
C64 C63 H63 125.7
C62 C63 H63 125.7
C63 C64 C65 106.7(6)
C63 C64 H64 126.7
C65 C64 H64 126.7
C61 C65 C64 107.6(6)
C61 C65 H65 126.2
C64 C65 H65 126.2

loop_
_geom_bond_atom_site_label_1
_geom_bond_atom_site_label_2
_geom_bond_distance
Al O5 1.859(4)
Al O4 1.868(3)
Al O3 1.871(3)
Al O2 1.890(3)
Al O1 1.890(3)
Al O6 1.905(3)
O1 C004 1.271(6)
O2 C002 1.286(6)
F1 C001 1.324(6)
F2 C001 1.336(6)
F3 C001 1.351(6)
C001 C002 1.517(7)
C002 C003 1.374(7)
C003 C004 1.406(7)
C003 H003 0.95
C004 C11 1.449(7)
C11 C15 1.423(7)
C11 C12 1.441(7)
C12 C13 1.408(7)
C12 H12 0.95
C13 C14 1.403(7)
C13 H13 0.95
C14 C15 1.396(7)
C14 H14 0.95
C15 H15 0.95
C21 C22 1.359(8)
C21 C25 1.403(8)
C21 H21 0.95
C22 C23 1.416(9)
C22 H22 0.95
C23 C24 1.410(8)
C23 H23 0.95
C24 C25 1.429(8)
C24 H24 0.95
C25 H25 0.95
O3 C006 1.276(6)
O4 C008 1.282(5)
F4 C005 1.325(6)
F5 C005 1.354(6)
F6 C005 1.325(6)
C005 C006 1.517(7)
C006 C007 1.342(7)
C007 C008 1.446(6)
C007 H007 0.95
C008 C31 1.424(6)
C31 C35 1.444(6)
C31 C32 1.444(6)
C32 C33 1.415(7)
C32 H32 0.95
C33 C34 1.430(7)
C33 H33 0.95
C34 C35 1.404(7)
C34 H34 0.95
C35 H35 0.95
C41 C45 1.397(8)
C41 C42 1.441(9)
C41 H41 0.95
C42 C43 1.423(9)
C42 H42 0.95
C43 C44 1.414(8)
C43 H43 0.95
C44 C45 1.406(8)
C44 H44 0.95
C45 H45 0.95
O5 C010 1.289(6)
O6 C012 1.274(6)
F7 C009 1.324(7)
F8 C009 1.330(8)
F9 C009 1.300(7)
C009 C010 1.526(8)
C010 C011 1.357(7)
C011 C012 1.411(7)
C011 H011 0.95
C012 C51 1.468(7)
C51 C55 1.405(7)
C51 C52 1.419(8)
C52 C53 1.415(7)
C52 H52 0.95
C53 C54 1.382(8)
C53 H53 0.95
C54 C55 1.400(7)
C54 H54 0.95
C55 H55 0.95
C61 C62 1.390(8)
C61 C65 1.426(10)
C61 H61 0.95
C62 C63 1.417(10)
C62 H62 0.95
C63 C64 1.415(10)
C63 H63 0.95
C64 C65 1.445(9)
C64 H64 0.95
C65 H65 0.95

loop_
_geom_hbond_atom_site_label_D
_geom_hbond_atom_site_label_H
_geom_hbond_atom_site_label_A
_geom_hbond_distance_DH
_geom_hbond_distance_HA
_geom_hbond_distance_DA
_geom_hbond_angle_DHA
_geom_hbond_site_symmetry_A
C003 H003 F1 0.95 2.37 2.727(6) 101.8 .
C007 H007 F5 0.95 2.37 2.736(5) 102.1 .
C011 H011 F9 0.95 2.37 2.724(7) 101.7 .
C52 H52 F1 0.95 2.47 3.122(6) 125.7 2_675
C53 H53 F8 0.95 2.53 3.392(6) 151.4 1_655
C63 H63 F7 0.95 2.52 3.228(8) 131.3 1_655

loop_
_geom_torsion_atom_site_label_1
_geom_torsion_atom_site_label_2
_geom_torsion_atom_site_label_3
_geom_torsion_atom_site_label_4
_geom_torsion
O5 Al O1 C004 161.4(4)
O3 Al O1 C004 -106.5(4)
O2 Al O1 C004 -15.2(4)
O6 Al O1 C004 70.7(4)
O4 Al O2 C002 -158.9(4)
O3 Al O2 C002 109.5(4)
O1 Al O2 C002 20.3(4)
O6 Al O2 C002 -69.8(4)
Al O2 C002 C003 -17.6(7)
Al O2 C002 C001 163.6(3)
F1 C001 C002 O2 178.4(4)
F2 C001 C002 O2 54.2(5)
F3 C001 C002 O2 -64.1(5)
F1 C001 C002 C003 -0.6(7)
F2 C001 C002 C003 -124.8(5)
F3 C001 C002 C003 116.9(5)
O2 C002 C003 C004 0.6(8)
C001 C002 C003 C004 179.4(4)
Al O1 C004 C003 4.3(6)
Al O1 C004 C11 -176.6(3)
C002 C003 C004 O1 6.9(7)
C002 C003 C004 C11 -172.2(4)
O1 C004 C11 C15 -179.0(4)
C003 C004 C11 C15 0.0(7)
O1 C004 C11 C12 -8.2(7)
C003 C004 C11 C12 170.9(4)
C15 C11 C12 C13 0.6(5)
C004 C11 C12 C13 -171.8(4)
C11 C12 C13 C14 0.4(6)
C12 C13 C14 C15 -1.3(6)
C13 C14 C15 C11 1.6(5)
C12 C11 C15 C14 -1.4(5)
C004 C11 C15 C14 170.7(4)
C25 C21 C22 C23 1.7(6)
C21 C22 C23 C24 -1.3(6)
C22 C23 C24 C25 0.4(6)
C22 C21 C25 C24 -1.5(6)
C23 C24 C25 C21 0.6(6)
O5 Al O3 C006 -112.5(4)
O4 Al O3 C006 -21.3(4)
O2 Al O3 C006 67.1(4)
O1 Al O3 C006 158.6(4)
O5 Al O4 C008 107.8(4)
O3 Al O4 C008 15.6(4)
O2 Al O4 C008 -75.6(4)
O6 Al O4 C008 -161.6(4)
Al O3 C006 C007 18.3(7)
Al O3 C006 C005 -165.5(3)
F4 C005 C006 O3 51.3(6)
F6 C005 C006 O3 -68.8(6)
F5 C005 C006 O3 170.4(4)
F4 C005 C006 C007 -132.2(5)
F6 C005 C006 C007 107.7(6)
F5 C005 C006 C007 -13.1(6)
O3 C006 C007 C008 -0.7(8)
C005 C006 C007 C008 -176.6(4)
Al O4 C008 C31 174.1(3)
Al O4 C008 C007 -4.5(6)
C006 C007 C008 O4 -6.9(7)
C006 C007 C008 C31 174.5(4)
O4 C008 C31 C35 4.3(6)
C007 C008 C31 C35 -177.0(4)
O4 C008 C31 C32 177.1(4)
C007 C008 C31 C32 -4.3(7)
C008 C31 C32 C33 -174.3(4)
C35 C31 C32 C33 -0.5(5)
C31 C32 C33 C34 0.2(5)
C32 C33 C34 C35 0.2(5)
C33 C34 C35 C31 -0.6(5)
C008 C31 C35 C34 174.8(4)
C32 C31 C35 C34 0.7(5)
C45 C41 C42 C43 0.2(6)
C41 C42 C43 C44 -0.9(6)
C42 C43 C44 C45 1.2(6)
C42 C41 C45 C44 0.6(6)
C43 C44 C45 C41 -1.1(6)
O4 Al O5 C010 107.3(4)
O3 Al O5 C010 -161.0(4)
O1 Al O5 C010 -71.9(4)
O6 Al O5 C010 18.3(4)
O5 Al O6 C012 -19.7(4)
O4 Al O6 C012 -110.7(4)
O2 Al O6 C012 160.8(4)
O1 Al O6 C012 69.3(4)
Al O5 C010 C011 -10.1(9)
Al O5 C010 C009 171.3(4)
F9 C009 C010 O5 -167.7(6)
F7 C009 C010 O5 -46.8(8)
F8 C009 C010 O5 68.6(6)
F9 C009 C010 C011 13.6(9)
F7 C009 C010 C011 134.5(6)
F8 C009 C010 C011 -110.1(6)
O5 C010 C011 C012 -5.1(10)
C009 C010 C011 C012 173.4(6)
Al O6 C012 C011 11.9(7)
Al O6 C012 C51 -169.0(3)
C010 C011 C012 O6 4.1(9)
C010 C011 C012 C51 -174.9(6)
O6 C012 C51 C55 12.5(8)
C011 C012 C51 C55 -168.5(5)
O6 C012 C51 C52 -173.9(5)
C011 C012 C51 C52 5.1(9)
C55 C51 C52 C53 -1.5(7)
C012 C51 C52 C53 -176.0(5)
C51 C52 C53 C54 2.7(7)
C52 C53 C54 C55 -2.9(7)
C53 C54 C55 C51 1.9(7)
C52 C51 C55 C54 -0.2(6)
C012 C51 C55 C54 174.4(5)
C65 C61 C62 C63 0.2(8)
C61 C62 C63 C64 -0.2(9)
C62 C63 C64 C65 0.2(8)
C62 C61 C65 C64 -0.1(7)
C63 C64 C65 C61 -0.1(7)

loop_
_platon_squeeze_void_nr
_platon_squeeze_void_average_x
_platon_squeeze_void_average_y
_platon_squeeze_void_average_z
_platon_squeeze_void_volume
_platon_squeeze_void_count_electrons
_platon_squeeze_void_content
1 0.028 0.250 0.500 196 42 ' '
2 -0.067 0.750 0.000 196 41 ' '
